data_4327736
loop_
_publ_author_name
'T. Arumuganathan'
'Manuel Volpe'
'Bastian Harum'
'Dietmar Wurm'
'Ferdinand Belaj'
'Nadia C. M\"osch-Zanetti'

_publ_contact_author_address
; Institute of Chemistry,
  Karl-Franzens University Graz,
  Schubertstr. 1,
  A-8010 Graz,
  Austria
;
_publ_contact_author_email ferdinand.belaj@uni-graz.at
_publ_contact_author_fax 43(316)3809835
_publ_contact_author_name 'Ferdinand Belaj'
_publ_contact_author_phone 43(316)3805288
_publ_section_title
;
 Unusual Nonoctahedral Geometry with Molybdenum Oxoimido Complexes
 Containing \h2-Pyrazolate Ligands
;
_journal_name_full 'Inorganic Chemistry'
_journal_page_first 150
_journal_page_last 156
_journal_paper_doi 10.1021/ic201308g
_journal_volume 51
_journal_year 2012
_chemical_compound_source 'synthetical product'
_chemical_formula_moiety 'C26 H47 Cl2 Mo N5'
_chemical_formula_sum 'C26 H47 Cl2 Mo N5'
_chemical_formula_weight 596.53
_chemical_name_systematic
; Bis[3,5-di(tert-butyl)-1H-pyrazolato-kappa-N1,kappa-N2][tert-butyl-imido]-
-dichloro-molybdenum(VI)
;
_space_group_IT_number 14
_symmetry_cell_setting monoclinic
_symmetry_space_group_name_Hall '-P 2ybc'
_symmetry_space_group_name_H-M 'P 1 21/c 1'
_atom_sites_solution_hydrogens geom
_atom_sites_solution_primary direct
_atom_sites_solution_secondary difmap
_audit_creation_method 'manual edited SHELXL-97 .cif file'
_cell_angle_alpha 90.00
_cell_angle_beta 95.6160(10)
_cell_angle_gamma 90.00
_cell_formula_units_Z 4
_cell_length_a 10.3620(3)
_cell_length_b 17.1909(5)
_cell_length_c 17.2977(5)
_cell_measurement_reflns_used 9945
_cell_measurement_temperature 100(2)
_cell_measurement_theta_max 30.55
_cell_measurement_theta_min 2.30
_cell_volume 3066.49(15)
_computing_cell_refinement 'Bruker SAINT'
_computing_data_collection 'Bruker APEX2'
_computing_data_reduction 'Bruker SAINT'
_computing_molecular_graphics 'modified ORTEP (Johnson, 1965)'
_computing_publication_material 'SHELXL-97 (Sheldrick, 2008)'
_computing_structure_refinement 'SHELXL-97 (Sheldrick, 2008)'
_computing_structure_solution 'SHELXS-97 (Sheldrick, 2008)'
_diffrn_ambient_temperature 100(2)
_diffrn_measured_fraction_theta_full 0.998
_diffrn_measured_fraction_theta_max 0.998
_diffrn_measurement_device_type 'Bruker APEX-II CCD'
_diffrn_measurement_method '\f and \w scans'
_diffrn_radiation_monochromator graphite
_diffrn_radiation_source 'fine-focus sealed tube'
_diffrn_radiation_type MoK\a
_diffrn_radiation_wavelength 0.71073
_diffrn_reflns_av_R_equivalents 0.0292
_diffrn_reflns_av_sigmaI/netI 0.0325
_diffrn_reflns_limit_h_max 14
_diffrn_reflns_limit_h_min -14
_diffrn_reflns_limit_k_max 23
_diffrn_reflns_limit_k_min -24
_diffrn_reflns_limit_l_max 24
_diffrn_reflns_limit_l_min -15
_diffrn_reflns_number 26536
_diffrn_reflns_theta_full 30.00
_diffrn_reflns_theta_max 30.00
_diffrn_reflns_theta_min 1.67
_diffrn_standards_number 0
_exptl_absorpt_coefficient_mu 0.624
_exptl_absorpt_correction_T_max 1.000
_exptl_absorpt_correction_T_min 0.751
_exptl_absorpt_correction_type multi-scan
_exptl_absorpt_process_details 'Bruker SADABS'
_exptl_crystal_colour orange
_exptl_crystal_density_diffrn 1.292
_exptl_crystal_description needle
_exptl_crystal_F_000 1256
_exptl_crystal_size_max 0.22
_exptl_crystal_size_mid 0.16
_exptl_crystal_size_min 0.14
_refine_diff_density_max 1.587
_refine_diff_density_min -0.657
_refine_diff_density_rms 0.078
_refine_ls_extinction_method none
_refine_ls_goodness_of_fit_ref 1.035
_refine_ls_hydrogen_treatment refU
_refine_ls_matrix_type full
_refine_ls_number_parameters 344
_refine_ls_number_reflns 8933
_refine_ls_number_restraints 0
_refine_ls_restrained_S_all 1.035
_refine_ls_R_factor_all 0.0404
_refine_ls_R_factor_gt 0.0313
_refine_ls_shift/su_max 0.003
_refine_ls_shift/su_mean 0.000
_refine_ls_structure_factor_coef Fsqd
_refine_ls_weighting_details 'calc w=1/[\s^2^(Fo^2^)+(0.0317P)^2^+2.8129P] where P=(Fo^2^+2Fc^2^)/3'
_refine_ls_weighting_scheme calc
_refine_ls_wR_factor_gt 0.0736
_refine_ls_wR_factor_ref 0.0785
_reflns_number_gt 7554
_reflns_number_total 8933
_reflns_threshold_expression >2sigma(I)
_cod_data_source_file ic201308g_si_002_5.cif
_cod_data_source_block Mo69
_cod_original_sg_symbol_H-M 'P 21/c'
_cod_database_code 4327736

loop_
_symmetry_equiv_pos_as_xyz
'x, y, z'
'-x, y+1/2, -z+1/2'
'-x, -y, -z'
'x, -y-1/2, z-1/2'

loop_
_atom_site_label
_atom_site_type_symbol
_atom_site_fract_x
_atom_site_fract_y
_atom_site_fract_z
_atom_site_U_iso_or_equiv
_atom_site_adp_type
_atom_site_occupancy
_atom_site_symmetry_multiplicity
_atom_site_calc_flag
_atom_site_refinement_flags
_atom_site_disorder_assembly
_atom_site_disorder_group
Mo1 Mo 0.517469(13) 0.779936(8) 0.611469(8) 0.01155(4) Uani 1 1 d . . .
Cl1 Cl 0.41492(5) 0.82485(3) 0.72819(3) 0.02155(9) Uani 1 1 d . . .
Cl2 Cl 0.56993(4) 0.90944(2) 0.58494(3) 0.01895(9) Uani 1 1 d . . .
N1 N 0.58310(14) 0.74416(9) 0.53118(9) 0.0159(3) Uani 1 1 d . . .
C1 C 0.63224(18) 0.71304(11) 0.46217(10) 0.0190(3) Uani 1 1 d . . .
C2 C 0.6353(2) 0.77913(14) 0.40386(13) 0.0336(5) Uani 1 1 d . . .
H21 H 0.5468 0.7977 0.3893 0.033(4) Uiso 1 1 calc R . .
H22 H 0.6730 0.7604 0.3575 0.033(4) Uiso 1 1 calc R . .
H23 H 0.6882 0.8219 0.4273 0.033(4) Uiso 1 1 calc R . .
C3 C 0.7684(2) 0.68131(14) 0.48707(13) 0.0302(5) Uani 1 1 d . . .
H31 H 0.8238 0.7236 0.5092 0.042(5) Uiso 1 1 calc R . .
H32 H 0.8056 0.6596 0.4418 0.042(5) Uiso 1 1 calc R . .
H33 H 0.7628 0.6405 0.5262 0.042(5) Uiso 1 1 calc R . .
C4 C 0.5402(2) 0.64805(13) 0.43090(12) 0.0281(4) Uani 1 1 d . . .
H41 H 0.5421 0.6057 0.4690 0.038(4) Uiso 1 1 calc R . .
H42 H 0.5679 0.6282 0.3820 0.038(4) Uiso 1 1 calc R . .
H43 H 0.4518 0.6686 0.4217 0.038(4) Uiso 1 1 calc R . .
N11 N 0.33575(15) 0.79748(9) 0.55222(9) 0.0175(3) Uani 1 1 d . . .
N12 N 0.33757(14) 0.72618(8) 0.58499(9) 0.0168(3) Uani 1 1 d . . .
C13 C 0.22573(16) 0.68948(10) 0.56313(10) 0.0155(3) Uani 1 1 d . A .
C14 C 0.15092(17) 0.74056(11) 0.51373(11) 0.0184(3) Uani 1 1 d . . .
H14 H 0.0664 0.7309 0.4891 0.033(7) Uiso 1 1 calc R . .
C15 C 0.22427(17) 0.80855(10) 0.50744(10) 0.0151(3) Uani 1 1 d . . .
N21 N 0.68488(14) 0.77163(8) 0.68697(9) 0.0153(3) Uani 1 1 d . . .
N22 N 0.62486(14) 0.70167(8) 0.68751(9) 0.0144(3) Uani 1 1 d . . .
C23 C 0.71083(16) 0.64784(9) 0.71689(9) 0.0120(3) Uani 1 1 d . . .
C24 C 0.82853(16) 0.68671(10) 0.73702(10) 0.0143(3) Uani 1 1 d . . .
H24 H 0.9064 0.6643 0.7607 0.022(6) Uiso 1 1 calc R . .
C25 C 0.80956(16) 0.76480(10) 0.71570(10) 0.0135(3) Uani 1 1 d . . .
C31 C 0.19629(18) 0.61041(11) 0.59500(12) 0.0205(4) Uani 1 1 d . . .
C32 C 0.0539(7) 0.5888(4) 0.5746(8) 0.0396(19) Uani 0.72(3) 1 d P A 1
H321 H -0.0014 0.6282 0.5956 0.033(6) Uiso 0.72(3) 1 calc PR A 1
H322 H 0.0368 0.5380 0.5972 0.033(6) Uiso 0.72(3) 1 calc PR A 1
H323 H 0.0352 0.5863 0.5180 0.033(6) Uiso 0.72(3) 1 calc PR A 1
C39 C 0.070(2) 0.5806(13) 0.5487(15) 0.0396(19) Uani 0.28(3) 1 d P A 2
H391 H -0.0006 0.6175 0.5545 0.033(6) Uiso 0.28(3) 1 calc PR A 2
H392 H 0.0471 0.5296 0.5687 0.033(6) Uiso 0.28(3) 1 calc PR A 2
H393 H 0.0837 0.5760 0.4936 0.033(6) Uiso 0.28(3) 1 calc PR A 2
C33 C 0.2938(3) 0.55133(13) 0.57152(18) 0.0447(7) Uani 1 1 d . A .
H331 H 0.2823 0.5440 0.5151 0.051(5) Uiso 1 1 calc R . .
H332 H 0.2804 0.5016 0.5973 0.051(5) Uiso 1 1 calc R . .
H333 H 0.3819 0.5701 0.5870 0.051(5) Uiso 1 1 calc R . .
C34 C 0.2067(3) 0.61654(15) 0.68421(15) 0.0438(6) Uani 1 1 d . A .
H341 H 0.2909 0.6390 0.7031 0.085(7) Uiso 1 1 calc R . .
H342 H 0.1987 0.5646 0.7066 0.085(7) Uiso 1 1 calc R . .
H343 H 0.1371 0.6500 0.6997 0.085(7) Uiso 1 1 calc R . .
C35 C 0.19728(18) 0.88288(10) 0.46200(10) 0.0176(3) Uani 1 1 d . . .
C36 C 0.0598(2) 0.87990(13) 0.42060(14) 0.0322(5) Uani 1 1 d . . .
H361 H 0.0515 0.8346 0.3861 0.040(4) Uiso 1 1 calc R . .
H362 H 0.0429 0.9274 0.3900 0.040(4) Uiso 1 1 calc R . .
H363 H -0.0030 0.8758 0.4592 0.040(4) Uiso 1 1 calc R . .
C37 C 0.2968(2) 0.89077(12) 0.40220(11) 0.0269(4) Uani 1 1 d . . .
H371 H 0.3841 0.8949 0.4293 0.032(4) Uiso 1 1 calc R . .
H372 H 0.2776 0.9375 0.3707 0.032(4) Uiso 1 1 calc R . .
H373 H 0.2921 0.8449 0.3684 0.032(4) Uiso 1 1 calc R . .
C38 C 0.20993(19) 0.95288(11) 0.51722(11) 0.0213(4) Uani 1 1 d . . .
H381 H 0.1447 0.9490 0.5544 0.030(4) Uiso 1 1 calc R . .
H382 H 0.1965 1.0010 0.4872 0.030(4) Uiso 1 1 calc R . .
H383 H 0.2967 0.9533 0.5454 0.030(4) Uiso 1 1 calc R . .
C41 C 0.67835(17) 0.56273(10) 0.72587(10) 0.0144(3) Uani 1 1 d . . .
C42 C 0.7864(2) 0.52303(13) 0.77840(16) 0.0378(6) Uani 1 1 d . . .
H421 H 0.8673 0.5246 0.7534 0.050(5) Uiso 1 1 calc R . .
H422 H 0.7624 0.4688 0.7871 0.050(5) Uiso 1 1 calc R . .
H423 H 0.7986 0.5503 0.8283 0.050(5) Uiso 1 1 calc R . .
C43 C 0.6718(3) 0.52288(13) 0.64630(13) 0.0375(6) Uani 1 1 d . . .
H431 H 0.5995 0.5445 0.6123 0.046(5) Uiso 1 1 calc R . .
H432 H 0.6587 0.4669 0.6526 0.046(5) Uiso 1 1 calc R . .
H433 H 0.7531 0.5318 0.6231 0.046(5) Uiso 1 1 calc R . .
C44 C 0.5515(2) 0.55329(13) 0.76208(16) 0.0370(6) Uani 1 1 d . . .
H441 H 0.5623 0.5720 0.8159 0.046(5) Uiso 1 1 calc R . .
H442 H 0.5268 0.4982 0.7614 0.046(5) Uiso 1 1 calc R . .
H443 H 0.4835 0.5836 0.7324 0.046(5) Uiso 1 1 calc R . .
C45 C 0.90086(17) 0.83371(10) 0.72122(11) 0.0175(3) Uani 1 1 d . . .
C46 C 1.0240(2) 0.81387(13) 0.77373(15) 0.0331(5) Uani 1 1 d . . .
H461 H 1.0007 0.7976 0.8248 0.043(5) Uiso 1 1 calc R . .
H462 H 1.0801 0.8598 0.7796 0.043(5) Uiso 1 1 calc R . .
H463 H 1.0702 0.7715 0.7504 0.043(5) Uiso 1 1 calc R . .
C47 C 0.9351(2) 0.85491(13) 0.63961(13) 0.0296(5) Uani 1 1 d . . .
H471 H 0.9780 0.8106 0.6173 0.043(4) Uiso 1 1 calc R . .
H472 H 0.9936 0.8999 0.6428 0.043(4) Uiso 1 1 calc R . .
H473 H 0.8557 0.8678 0.6066 0.043(4) Uiso 1 1 calc R . .
C48 C 0.8341(2) 0.90362(11) 0.75536(13) 0.0256(4) Uani 1 1 d . . .
H481 H 0.7563 0.9173 0.7213 0.032(4) Uiso 1 1 calc R . .
H482 H 0.8938 0.9480 0.7595 0.032(4) Uiso 1 1 calc R . .
H483 H 0.8097 0.8902 0.8070 0.032(4) Uiso 1 1 calc R . .

loop_
_atom_site_aniso_label
_atom_site_aniso_U_11
_atom_site_aniso_U_22
_atom_site_aniso_U_33
_atom_site_aniso_U_23
_atom_site_aniso_U_13
_atom_site_aniso_U_12
Mo1 0.01193(7) 0.00952(7) 0.01299(7) 0.00134(5) 0.00015(5) -0.00073(5)
Cl1 0.0264(2) 0.0188(2) 0.0205(2) -0.00073(16) 0.00752(17) 0.00397(17)
Cl2 0.0200(2) 0.01182(17) 0.0245(2) 0.00476(15) -0.00043(16) -0.00270(15)
N1 0.0181(7) 0.0132(7) 0.0164(7) 0.0020(5) 0.0017(5) -0.0007(6)
C1 0.0186(8) 0.0234(9) 0.0157(8) 0.0008(7) 0.0045(6) 0.0030(7)
C2 0.0448(13) 0.0322(11) 0.0264(10) 0.0106(9) 0.0165(9) 0.0056(10)
C3 0.0202(9) 0.0396(12) 0.0311(11) -0.0027(9) 0.0039(8) 0.0072(9)
C4 0.0310(11) 0.0316(11) 0.0212(9) -0.0085(8) 0.0003(8) -0.0006(9)
N11 0.0171(7) 0.0134(7) 0.0212(7) 0.0057(6) -0.0029(6) -0.0016(5)
N12 0.0154(7) 0.0123(6) 0.0218(7) 0.0044(6) -0.0024(5) -0.0024(5)
C13 0.0135(7) 0.0129(7) 0.0200(8) -0.0012(6) 0.0008(6) -0.0008(6)
C14 0.0150(8) 0.0166(8) 0.0225(9) -0.0004(7) -0.0037(6) 0.0005(6)
C15 0.0152(7) 0.0151(8) 0.0147(7) 0.0007(6) 0.0000(6) 0.0026(6)
N21 0.0148(7) 0.0101(6) 0.0201(7) 0.0021(5) -0.0023(5) -0.0016(5)
N22 0.0137(6) 0.0094(6) 0.0193(7) 0.0015(5) -0.0019(5) -0.0017(5)
C23 0.0128(7) 0.0108(7) 0.0124(7) 0.0002(6) 0.0005(5) 0.0004(6)
C24 0.0139(7) 0.0124(7) 0.0164(8) -0.0003(6) 0.0005(6) 0.0000(6)
C25 0.0139(7) 0.0123(7) 0.0143(7) -0.0008(6) 0.0008(6) -0.0006(6)
C31 0.0164(8) 0.0122(8) 0.0323(10) 0.0017(7) -0.0005(7) -0.0021(6)
C32 0.025(2) 0.035(2) 0.057(5) 0.021(3) -0.011(3) -0.0138(16)
C39 0.025(2) 0.035(2) 0.057(5) 0.021(3) -0.011(3) -0.0138(16)
C33 0.0587(17) 0.0180(10) 0.0613(17) 0.0017(10) 0.0261(14) 0.0086(11)
C34 0.0661(18) 0.0291(12) 0.0366(13) 0.0114(10) 0.0074(12) -0.0137(12)
C35 0.0206(8) 0.0145(8) 0.0171(8) 0.0039(6) -0.0014(6) 0.0021(7)
C36 0.0300(11) 0.0242(10) 0.0386(12) 0.0071(9) -0.0163(9) 0.0024(8)
C37 0.0384(12) 0.0243(10) 0.0186(9) 0.0053(7) 0.0056(8) 0.0051(9)
C38 0.0236(9) 0.0153(8) 0.0252(9) 0.0013(7) 0.0034(7) 0.0021(7)
C41 0.0169(8) 0.0092(7) 0.0166(8) -0.0003(6) -0.0006(6) -0.0008(6)
C42 0.0287(11) 0.0171(9) 0.0636(16) 0.0133(10) -0.0157(11) -0.0019(8)
C43 0.0662(17) 0.0221(10) 0.0234(10) -0.0047(8) 0.0006(10) -0.0108(11)
C44 0.0364(12) 0.0185(10) 0.0602(16) 0.0038(10) 0.0264(11) -0.0028(9)
C45 0.0168(8) 0.0132(7) 0.0221(8) -0.0005(6) 0.0001(6) -0.0037(6)
C46 0.0221(10) 0.0225(10) 0.0519(14) 0.0026(10) -0.0111(9) -0.0075(8)
C47 0.0321(11) 0.0279(10) 0.0310(11) -0.0006(9) 0.0137(9) -0.0125(9)
C48 0.0288(10) 0.0161(8) 0.0320(10) -0.0072(8) 0.0037(8) -0.0045(8)

loop_
_atom_type_symbol
_atom_type_description
_atom_type_scat_dispersion_real
_atom_type_scat_dispersion_imag
_atom_type_scat_source
C C 0.0033 0.0016 'International Tables Vol C Tables 4.2.6.8 and 6.1.1.4'
H H 0.0000 0.0000 'International Tables Vol C Tables 4.2.6.8 and 6.1.1.4'
Cl Cl 0.1484 0.1585 'International Tables Vol C Tables 4.2.6.8 and 6.1.1.4'
Mo Mo -1.6832 0.6857 'International Tables Vol C Tables 4.2.6.8 and 6.1.1.4'
N N 0.0061 0.0033 'International Tables Vol C Tables 4.2.6.8 and 6.1.1.4'

loop_
_geom_angle_atom_site_label_1
_geom_angle_atom_site_label_2
_geom_angle_atom_site_label_3
_geom_angle
_geom_angle_publ_flag
N1 Mo1 N21 96.41(7) yes
N1 Mo1 N11 93.70(7) yes
N21 Mo1 N11 169.86(6) yes
N1 Mo1 N12 94.57(7) yes
N21 Mo1 N12 141.37(6) yes
N11 Mo1 N12 37.80(6) yes
N1 Mo1 N22 92.81(6) yes
N21 Mo1 N22 37.69(5) yes
N11 Mo1 N22 142.60(6) yes
N12 Mo1 N22 104.95(6) yes
N1 Mo1 Cl2 93.66(5) yes
N21 Mo1 Cl2 89.60(4) yes
N11 Mo1 Cl2 88.97(4) yes
N12 Mo1 Cl2 126.50(4) yes
N22 Mo1 Cl2 127.29(4) yes
N1 Mo1 Cl1 176.73(5) yes
N21 Mo1 Cl1 84.71(4) yes
N11 Mo1 Cl1 85.24(5) yes
N12 Mo1 Cl1 82.69(5) yes
N22 Mo1 Cl1 86.19(4) yes
Cl2 Mo1 Cl1 89.417(16) yes
C1 N1 Mo1 177.31(13) yes
N1 C1 C2 107.64(16) ?
N1 C1 C4 107.70(15) ?
C2 C1 C4 111.29(17) ?
N1 C1 C3 106.75(15) ?
C2 C1 C3 111.91(18) ?
C4 C1 C3 111.29(17) ?
C1 C2 H21 109.5 ?
C1 C2 H22 109.5 ?
H21 C2 H22 109.5 ?
C1 C2 H23 109.5 ?
H21 C2 H23 109.5 ?
H22 C2 H23 109.5 ?
C1 C3 H31 109.5 ?
C1 C3 H32 109.5 ?
H31 C3 H32 109.5 ?
C1 C3 H33 109.5 ?
H31 C3 H33 109.5 ?
H32 C3 H33 109.5 ?
C1 C4 H41 109.5 ?
C1 C4 H42 109.5 ?
H41 C4 H42 109.5 ?
C1 C4 H43 109.5 ?
H41 C4 H43 109.5 ?
H42 C4 H43 109.5 ?
C15 N11 N12 110.34(15) ?
C15 N11 Mo1 174.30(14) yes
N12 N11 Mo1 71.70(9) ?
C13 N12 N11 109.43(14) ?
C13 N12 Mo1 175.61(14) yes
N11 N12 Mo1 70.50(9) ?
N12 C13 C14 106.72(15) ?
N12 C13 C31 121.39(15) ?
C14 C13 C31 131.77(16) ?
C15 C14 C13 107.27(15) ?
C15 C14 H14 126.4 ?
C13 C14 H14 126.4 ?
N11 C15 C14 106.23(15) ?
N11 C15 C35 121.72(16) ?
C14 C15 C35 132.05(16) ?
C25 N21 N22 110.22(14) ?
C25 N21 Mo1 162.75(13) yes
N22 N21 Mo1 73.07(9) ?
C23 N22 N21 108.96(14) ?
C23 N22 Mo1 163.05(13) yes
N21 N22 Mo1 69.24(8) ?
N22 C23 C24 107.01(14) ?
N22 C23 C41 123.83(15) ?
C24 C23 C41 129.15(15) ?
C25 C24 C23 107.14(15) ?
C25 C24 H24 126.4 ?
C23 C24 H24 126.4 ?
N21 C25 C24 106.63(14) ?
N21 C25 C45 121.85(15) ?
C24 C25 C45 131.52(16) ?
C13 C31 C33 109.98(17) ?
C13 C31 C32 111.1(3) ?
C33 C31 C32 115.4(5) ?
C13 C31 C34 107.91(16) ?
C33 C31 C34 109.3(2) ?
C32 C31 C34 102.6(6) ?
C13 C31 C39 107.4(7) ?
C33 C31 C39 101.0(10) ?
C34 C31 C39 120.8(10) ?
C31 C32 H321 109.5 ?
C31 C32 H322 109.5 ?
C31 C32 H323 109.5 ?
C31 C39 H391 109.5 ?
C31 C39 H392 109.5 ?
H391 C39 H392 109.5 ?
C31 C39 H393 109.5 ?
H391 C39 H393 109.5 ?
H392 C39 H393 109.5 ?
C31 C33 H331 109.5 ?
C31 C33 H332 109.5 ?
H331 C33 H332 109.5 ?
C31 C33 H333 109.5 ?
H331 C33 H333 109.5 ?
H332 C33 H333 109.5 ?
C31 C34 H341 109.5 ?
C31 C34 H342 109.5 ?
H341 C34 H342 109.5 ?
C31 C34 H343 109.5 ?
H341 C34 H343 109.5 ?
H342 C34 H343 109.5 ?
C15 C35 C36 109.33(16) ?
C15 C35 C38 109.82(14) ?
C36 C35 C38 109.65(16) ?
C15 C35 C37 108.81(15) ?
C36 C35 C37 110.07(17) ?
C38 C35 C37 109.15(16) ?
C35 C36 H361 109.5 ?
C35 C36 H362 109.5 ?
H361 C36 H362 109.5 ?
C35 C36 H363 109.5 ?
H361 C36 H363 109.5 ?
H362 C36 H363 109.5 ?
C35 C37 H371 109.5 ?
C35 C37 H372 109.5 ?
H371 C37 H372 109.5 ?
C35 C37 H373 109.5 ?
H371 C37 H373 109.5 ?
H372 C37 H373 109.5 ?
C35 C38 H381 109.5 ?
C35 C38 H382 109.5 ?
H381 C38 H382 109.5 ?
C35 C38 H383 109.5 ?
H381 C38 H383 109.5 ?
H382 C38 H383 109.5 ?
C23 C41 C44 110.85(15) ?
C23 C41 C42 109.56(15) ?
C44 C41 C42 108.64(18) ?
C23 C41 C43 109.31(15) ?
C44 C41 C43 111.01(18) ?
C42 C41 C43 107.40(18) ?
C41 C42 H421 109.5 ?
C41 C42 H422 109.5 ?
H421 C42 H422 109.5 ?
C41 C42 H423 109.5 ?
H421 C42 H423 109.5 ?
H422 C42 H423 109.5 ?
C41 C43 H431 109.5 ?
C41 C43 H432 109.5 ?
H431 C43 H432 109.5 ?
C41 C43 H433 109.5 ?
H431 C43 H433 109.5 ?
H432 C43 H433 109.5 ?
C41 C44 H441 109.5 ?
C41 C44 H442 109.5 ?
H441 C44 H442 109.5 ?
C41 C44 H443 109.5 ?
H441 C44 H443 109.5 ?
H442 C44 H443 109.5 ?
C25 C45 C46 110.05(15) ?
C25 C45 C47 109.13(15) ?
C46 C45 C47 110.15(17) ?
C25 C45 C48 109.58(15) ?
C46 C45 C48 109.10(17) ?
C47 C45 C48 108.80(16) ?
C45 C46 H461 109.5 ?
C45 C46 H462 109.5 ?
H461 C46 H462 109.5 ?
C45 C46 H463 109.5 ?
H461 C46 H463 109.5 ?
H462 C46 H463 109.5 ?
C45 C47 H471 109.5 ?
C45 C47 H472 109.5 ?
H471 C47 H472 109.5 ?
C45 C47 H473 109.5 ?
H471 C47 H473 109.5 ?
H472 C47 H473 109.5 ?
C45 C48 H481 109.5 ?
C45 C48 H482 109.5 ?
H481 C48 H482 109.5 ?
C45 C48 H483 109.5 ?
H481 C48 H483 109.5 ?
H482 C48 H483 109.5 ?

loop_
_geom_bond_atom_site_label_1
_geom_bond_atom_site_label_2
_geom_bond_distance
_geom_bond_publ_flag
Mo1 N1 1.7188(15) yes
Mo1 N11 2.0758(15) yes
Mo1 N12 2.0908(15) yes
Mo1 N21 2.0717(15) yes
Mo1 N22 2.1195(14) yes
Mo1 Cl1 2.4942(5) yes
Mo1 Cl2 2.3475(4) yes
N1 C1 1.446(2) yes
C1 C2 1.522(3) ?
C1 C4 1.533(3) ?
C1 C3 1.535(3) ?
C2 H21 0.98 ?
C2 H22 0.98 ?
C2 H23 0.98 ?
C3 H31 0.98 ?
C3 H32 0.98 ?
C3 H33 0.98 ?
C4 H41 0.98 ?
C4 H42 0.98 ?
C4 H43 0.98 ?
N11 C15 1.340(2) yes
N11 N12 1.350(2) yes
N12 C13 1.341(2) yes
C13 C14 1.404(2) yes
C13 C31 1.509(2) ?
C14 C15 1.404(3) yes
C14 H14 0.95 ?
C15 C35 1.512(2) ?
N21 C25 1.343(2) yes
N21 N22 1.3545(19) yes
N22 C23 1.349(2) yes
C23 C24 1.404(2) yes
C23 C41 1.513(2) ?
C24 C25 1.401(2) yes
C24 H24 0.95 ?
C25 C45 1.513(2) ?
C31 C33 1.516(3) ?
C31 C32 1.529(6) ?
C31 C34 1.540(3) ?
C31 C39 1.55(2) ?
C32 H321 0.98 ?
C32 H322 0.98 ?
C32 H323 0.98 ?
C39 H391 0.98 ?
C39 H392 0.98 ?
C39 H393 0.98 ?
C33 H331 0.98 ?
C33 H332 0.98 ?
C33 H333 0.98 ?
C34 H341 0.98 ?
C34 H342 0.98 ?
C34 H343 0.98 ?
C35 C36 1.532(3) ?
C35 C38 1.534(3) ?
C35 C37 1.536(3) ?
C36 H361 0.98 ?
C36 H362 0.98 ?
C36 H363 0.98 ?
C37 H371 0.98 ?
C37 H372 0.98 ?
C37 H373 0.98 ?
C38 H381 0.98 ?
C38 H382 0.98 ?
C38 H383 0.98 ?
C41 C44 1.519(3) ?
C41 C42 1.532(3) ?
C41 C43 1.533(3) ?
C42 H421 0.98 ?
C42 H422 0.98 ?
C42 H423 0.98 ?
C43 H431 0.98 ?
C43 H432 0.98 ?
C43 H433 0.98 ?
C44 H441 0.98 ?
C44 H442 0.98 ?
C44 H443 0.98 ?
C45 C46 1.531(3) ?
C45 C47 1.533(3) ?
C45 C48 1.533(3) ?
C46 H461 0.98 ?
C46 H462 0.98 ?
C46 H463 0.98 ?
C47 H471 0.98 ?
C47 H472 0.98 ?
C47 H473 0.98 ?
C48 H481 0.98 ?
C48 H482 0.98 ?
C48 H483 0.98 ?

loop_
_geom_torsion_atom_site_label_1
_geom_torsion_atom_site_label_2
_geom_torsion_atom_site_label_3
_geom_torsion_atom_site_label_4
_geom_torsion
_geom_torsion_publ_flag
N1 Mo1 N11 N12 92.68(10) ?
N21 Mo1 N11 N12 -91.8(3) ?
N22 Mo1 N11 N12 -6.85(15) yes
Cl2 Mo1 N11 N12 -173.71(9) yes
Cl1 Mo1 N11 N12 -84.21(9) ?
C15 N11 N12 C13 -1.0(2) yes
Mo1 N11 N12 C13 -175.34(14) yes
C15 N11 N12 Mo1 174.36(15) yes
N1 Mo1 N12 N11 -90.15(11) ?
N21 Mo1 N12 N11 163.63(10) yes
N22 Mo1 N12 N11 175.70(10) yes
Cl2 Mo1 N12 N11 7.83(12) yes
Cl1 Mo1 N12 N11 91.65(9) ?
N11 N12 C13 C14 0.4(2) yes
N11 N12 C13 C31 -175.94(16) yes
N12 C13 C14 C15 0.3(2) yes
C31 C13 C14 C15 176.09(18) yes
N12 N11 C15 C14 1.1(2) yes
N12 N11 C15 C35 -178.52(16) yes
C13 C14 C15 N11 -0.8(2) yes
C13 C14 C15 C35 178.74(18) yes
N1 Mo1 N21 C25 17.5(4) ?
N11 Mo1 N21 C25 -158.0(4) ?
N12 Mo1 N21 C25 123.1(4) ?
N22 Mo1 N21 C25 103.8(4) ?
Cl2 Mo1 N21 C25 -76.2(4) ?
Cl1 Mo1 N21 C25 -165.6(4) ?
N1 Mo1 N21 N22 -86.30(10) ?
N11 Mo1 N21 N22 98.2(3) ?
N12 Mo1 N21 N22 19.30(14) ?
Cl2 Mo1 N21 N22 -179.94(9) yes
Cl1 Mo1 N21 N22 90.61(9) ?
C25 N21 N22 C23 -0.05(19) yes
Mo1 N21 N22 C23 162.07(13) yes
C25 N21 N22 Mo1 -162.12(14) yes
N1 Mo1 N22 C23 9.8(4) ?
N21 Mo1 N22 C23 -87.0(4) ?
N11 Mo1 N22 C23 109.7(4) ?
N12 Mo1 N22 C23 105.3(4) ?
Cl2 Mo1 N22 C23 -86.9(4) ?
Cl1 Mo1 N22 C23 -173.3(4) ?
N1 Mo1 N22 N21 96.84(10) ?
N11 Mo1 N22 N21 -163.33(10) yes
N12 Mo1 N22 N21 -167.67(9) yes
Cl2 Mo1 N22 N21 0.08(11) yes
Cl1 Mo1 N22 N21 -86.28(9) ?
N21 N22 C23 C24 1.36(19) yes
Mo1 N22 C23 C24 82.2(4) ?
N21 N22 C23 C41 -179.58(15) yes
Mo1 N22 C23 C41 -98.7(4) ?
N22 C23 C24 C25 -2.12(19) yes
C41 C23 C24 C25 178.89(16) yes
N22 N21 C25 C24 -1.29(19) yes
Mo1 N21 C25 C24 -99.3(4) ?
N22 N21 C25 C45 179.25(15) yes
Mo1 N21 C25 C45 81.2(4) ?
C23 C24 C25 N21 2.08(19) yes
C23 C24 C25 C45 -178.53(17) yes
N12 C13 C31 C33 -62.7(3) ?
C14 C13 C31 C33 122.0(2) ?
N12 C13 C31 C32 168.3(6) ?
C14 C13 C31 C32 -7.0(7) ?
N12 C13 C31 C34 56.5(2) ?
C14 C13 C31 C34 -118.8(2) ?
N12 C13 C31 C39 -171.8(11) ?
C14 C13 C31 C39 12.9(11) ?
N11 C15 C35 C36 -176.73(18) ?
C14 C15 C35 C36 3.7(3) ?
N11 C15 C35 C38 -56.4(2) ?
C14 C15 C35 C38 124.1(2) ?
N11 C15 C35 C37 63.0(2) ?
C14 C15 C35 C37 -116.5(2) ?
N22 C23 C41 C44 -46.4(2) ?
C24 C23 C41 C44 132.5(2) ?
N22 C23 C41 C42 -166.24(18) ?
C24 C23 C41 C42 12.6(3) ?
N22 C23 C41 C43 76.3(2) ?
C24 C23 C41 C43 -104.8(2) ?
N21 C25 C45 C46 165.92(18) ?
C24 C25 C45 C46 -13.4(3) ?
N21 C25 C45 C47 -73.1(2) ?
C24 C25 C45 C47 107.6(2) ?
N21 C25 C45 C48 45.9(2) ?
C24 C25 C45 C48 -133.4(2) ?
